data_7717967
loop_
_publ_author_name
'Misra, Rajneesh'
'Tewari, Nikhil'

_publ_section_title
;
 Design, synthesis, and redox properties of ferrocene functionalized
 phenothiazine and phenothiazine sulfone isomers
;
_journal_name_full 'Dalton Transactions'
_journal_paper_doi 10.1039/D4DT02821J
_journal_year 2025
_chemical_formula_moiety 'C28 H21 Fe N S'
_chemical_formula_sum 'C28 H21 Fe N S'
_chemical_formula_weight 459.40
_chemical_name_systematic Phenothiazine
_space_group_crystal_system monoclinic
_space_group_IT_number 14
_space_group_name_Hall '-P 2yn'
_space_group_name_H-M_alt 'P 1 21/n 1'
_symmetry_Int_Tables_number 14
_audit_block_doi 10.5517/ccdc.csd.cc2j0pqz
_audit_creation_date 2023-07-06
_audit_creation_method
;
Olex2 1.2
(compiled 2018.05.29 svn.r3508 for OlexSys, GUI svn.r5506)
;
_audit_update_record
;
2024-08-21 deposited with the CCDC.	2025-02-03 downloaded from the CCDC.
;
_cell_angle_alpha 90
_cell_angle_beta 104.722(2)
_cell_angle_gamma 90
_cell_formula_units_Z 8
_cell_length_a 16.3068(4)
_cell_length_b 13.9523(2)
_cell_length_c 19.3646(5)
_cell_measurement_reflns_used 10174
_cell_measurement_temperature 298
_cell_measurement_theta_max 25.9250
_cell_measurement_theta_min 3.5660
_cell_volume 4261.14(17)
_computing_cell_refinement 'CrysAlisPro 1.171.41.115a (Rigaku OD, 2021)'
_computing_data_collection 'CrysAlisPro 1.171.41.115a (Rigaku OD, 2021)'
_computing_data_reduction 'CrysAlisPro 1.171.41.115a (Rigaku OD, 2021)'
_computing_molecular_graphics 'Olex2 (Dolomanov et al., 2009)'
_computing_publication_material 'Olex2 (Dolomanov et al., 2009)'
_computing_structure_refinement 'olex2.refine (Bourhis et al., 2015)'
_computing_structure_solution 'SHELXT 2018/2 (Sheldrick, 2018)'
_diffrn_ambient_temperature 298.0
_diffrn_detector_area_resol_mean 16.0309
_diffrn_detector_type Eos
_diffrn_measured_fraction_theta_full 0.9066
_diffrn_measured_fraction_theta_max 0.9028
_diffrn_measurement_details
;
List of Runs (angles in degrees, time in seconds):

  # Type    Start    End  Width  t~exp~   \w     \q     \k     \f   Frames
#--------------------------------------------------------------------------
  1  \w    -13.00  59.00   0.75   20.00    --   18.01-107.00 -89.00   96
  2  \w    -65.00 -38.75   0.75   20.00    --  -19.26 107.00   8.00   35
  3  \w     35.00  91.25   0.75   20.00    --   18.01 178.00 -90.00   75
  4  \w    -45.00 -18.00   0.75   20.00    --   18.01 -37.00-120.00   36
  5  \w    -51.00  38.25   0.75   20.00    --   18.01 -57.00 -30.00  119
  6  \w      8.00  75.50   0.75   20.00    --   18.01  37.00 150.00   90
  7  \w    -52.00  35.00   0.75   20.00    --   18.01 -37.00   0.00  116
  8  \w     37.00  69.25   0.75   20.00    --   18.01 178.00   0.00   43
  9  \w     14.00  49.25   0.75   20.00    --  -19.26-145.00 -99.38   47
;
_diffrn_measurement_device 'four-circle diffractometer'
_diffrn_measurement_device_type 'SuperNova, Dual, Cu at home/near, Eos'
_diffrn_measurement_method '\w scans'
_diffrn_measurement_specimen_support 'Mitegen 50um'
_diffrn_radiation_type 'Mo K\a'
_diffrn_radiation_wavelength 0.71073
_diffrn_reflns_av_R_equivalents 0.0651
_diffrn_reflns_av_unetI/netI 0.0696
_diffrn_reflns_limit_h_max 21
_diffrn_reflns_limit_h_min -21
_diffrn_reflns_limit_k_max 19
_diffrn_reflns_limit_k_min -17
_diffrn_reflns_limit_l_max 24
_diffrn_reflns_limit_l_min -25
_diffrn_reflns_number 42362
_diffrn_reflns_theta_full 29.1471
_diffrn_reflns_theta_max 29.15
_diffrn_reflns_theta_min 2.93
_exptl_absorpt_coefficient_mu 0.822
_exptl_absorpt_correction_T_max 1.00000
_exptl_absorpt_correction_T_min 0.06991
_exptl_absorpt_correction_type multi-scan
_exptl_absorpt_process_details
;
CrysAlisPro 1.171.41.115a (Rigaku Oxford Diffraction, 2021)
Empirical absorption correction using spherical harmonics,
implemented in SCALE3 ABSPACK scaling algorithm.
;
_exptl_crystal_colour 'metallic reddish red'
_exptl_crystal_colour_lustre metallic
_exptl_crystal_colour_modifier reddish
_exptl_crystal_colour_primary red
_exptl_crystal_density_diffrn 1.4321
_exptl_crystal_description block
_exptl_crystal_F_000 1908.3972
_exptl_crystal_size_max 1.32
_exptl_crystal_size_mid 1.25
_exptl_crystal_size_min 1.02
_refine_diff_density_max 0.5974
_refine_diff_density_min -0.6994
_refine_diff_density_rms 0.1264
_refine_ls_d_res_high 0.7296
_refine_ls_d_res_low 6.9627
_refine_ls_extinction_expression Fc^*^=kFc[1+0.001xFc^2^\l^3^/sin(2\q)]^-1/4^
_refine_ls_goodness_of_fit_ref 1.0723
_refine_ls_hydrogen_treatment constr
_refine_ls_matrix_type full
_refine_ls_number_constraints 84
_refine_ls_number_parameters 560
_refine_ls_number_reflns 10390
_refine_ls_number_restraints 0
_refine_ls_restrained_S_all 1.0723
_refine_ls_R_factor_all 0.1121
_refine_ls_R_factor_gt 0.0549
_refine_ls_shift/su_max 0.0003
_refine_ls_shift/su_mean 0.0000
_refine_ls_structure_factor_coef Fsqd
_refine_ls_weighting_details 'w=1/[\s^2^(Fo^2^)+(0.0341P)^2^+2.6888P] where P=(Fo^2^+2Fc^2^)/3'
_refine_ls_weighting_scheme calc
_refine_ls_wR_factor_gt 0.1074
_refine_ls_wR_factor_ref 0.1418
_reflns_Friedel_coverage 0.0
_reflns_limit_h_max 14
_reflns_limit_h_min -21
_reflns_limit_k_max 19
_reflns_limit_k_min 0
_reflns_limit_l_max 25
_reflns_limit_l_min -14
_reflns_number_gt 6162
_reflns_number_total 10390
_reflns_threshold_expression I>=2u(I)
_cod_data_source_file d4dt02821j2.cif
_cod_data_source_block n_1
_cod_original_sg_symbol_Hall '-P 2ybc (x-z,y,z)'
_cod_database_code 7717967
_olex2_refinement_description
;
;
_olex2_submission_special_instructions 'No special instructions were received'
_oxdiff_exptl_absorpt_empirical_details
;
Empirical correction (ABSPACK) includes:
- Absorption correction using spherical harmonics
- Frame scaling
;

loop_
_space_group_symop_id
_space_group_symop_operation_xyz
1 x,y,z
2 -x+1/2,y+1/2,-z+1/2
3 -x,-y,-z
4 x-1/2,-y-1/2,z-1/2

loop_
_atom_site_label
_atom_site_type_symbol
_atom_site_fract_x
_atom_site_fract_y
_atom_site_fract_z
_atom_site_U_iso_or_equiv
_atom_site_adp_type
_atom_site_occupancy
_atom_site_refinement_flags_posn
Fe01 Fe 0.39837(3) 0.29672(3) 0.38736(3) 0.04504(15) Uani 1.000000 .
Fe02 Fe 0.62029(3) 0.34126(3) 0.10953(3) 0.04497(15) Uani 1.000000 .
S003 S 0.98402(6) 0.47993(8) 0.37873(6) 0.0731(3) Uani 1.000000 .
S004 S 0.04147(7) 0.14064(8) 0.13129(7) 0.0769(4) Uani 1.000000 .
N005 N 0.84710(15) 0.51546(17) 0.24055(15) 0.0423(6) Uani 1.000000 .
N006 N 0.17320(16) 0.11342(18) 0.27567(16) 0.0483(7) Uani 1.000000 .
C007 C 0.28513(19) 0.1114(2) 0.39097(18) 0.0413(7) Uani 1.000000 .
C008 C 0.8178(2) 0.50324(19) 0.30182(18) 0.0405(7) Uani 1.000000 .
C009 C 0.73831(18) 0.5260(2) 0.12431(18) 0.0393(7) Uani 1.000000 .
C00A C 0.79506(18) 0.5691(2) 0.18176(18) 0.0388(7) Uani 1.000000 .
C00B C 0.0929(2) 0.1473(2) 0.2792(2) 0.0456(8) Uani 1.000000 .
C00C C 0.92439(18) 0.4767(2) 0.2325(2) 0.0432(8) Uani 1.000000 .
C00D C 0.29690(19) 0.2160(2) 0.3970(2) 0.0451(8) Uani 1.000000 .
C00E C 0.22515(19) 0.0650(2) 0.33720(19) 0.0449(8) Uani 1.000000 .
C00F C 0.72699(19) 0.4217(2) 0.11508(19) 0.0435(8) Uani 1.000000 .
C00G C 0.7319(2) 0.5111(2) 0.2990(2) 0.0474(8) Uani 1.000000 .
H00G H 0.6934(2) 0.5224(2) 0.2554(2) 0.0569(10) Uiso 1.000000 R
C00H C 0.2054(2) 0.1233(2) 0.2153(2) 0.0473(8) Uani 1.000000 .
C00I C 0.9365(2) 0.4614(2) 0.1648(2) 0.0499(9) Uani 1.000000 .
H00I H 0.8933(2) 0.4757(2) 0.1245(2) 0.0599(10) Uiso 1.000000 R
C00J C 0.6936(2) 0.5872(2) 0.0706(2) 0.0519(9) Uani 1.000000 .
H00J H 0.6552(2) 0.5610(2) 0.0312(2) 0.0623(11) Uiso 1.000000 R
C00K C 0.8734(2) 0.4832(2) 0.3686(2) 0.0510(9) Uani 1.000000 .
C00L C 0.8055(2) 0.6677(2) 0.1853(2) 0.0537(9) Uani 1.000000 .
H00L H 0.8436(2) 0.6949(2) 0.2244(2) 0.0645(11) Uiso 1.000000 R
C00M C 0.9894(2) 0.4526(2) 0.2916(2) 0.0498(9) Uani 1.000000 .
C00N C 0.0290(2) 0.1639(2) 0.2171(2) 0.0517(9) Uani 1.000000 .
C00O C 0.27173(19) 0.2886(2) 0.3439(2) 0.0522(9) Uani 1.000000 .
H00O H 0.24532(19) 0.2780(2) 0.2960(2) 0.0626(11) Uiso 1.000000 R
C00P C 0.7026(3) 0.5025(2) 0.3596(2) 0.0577(10) Uani 1.000000 .
H00P H 0.6451(3) 0.5097(2) 0.3565(2) 0.0693(12) Uiso 1.000000 R
C00Q C 0.3337(2) 0.0531(3) 0.4453(2) 0.0582(10) Uani 1.000000 .
H00Q H 0.3759(2) 0.0812(3) 0.4811(2) 0.0699(12) Uiso 1.000000 R
C00R C 0.74279(19) 0.3466(2) 0.1669(2) 0.0523(9) Uani 1.000000 .
H00R H 0.76175(19) 0.3547(2) 0.2160(2) 0.0627(11) Uiso 1.000000 R
C00S C 0.1529(2) 0.1414(2) 0.1472(2) 0.0537(9) Uani 1.000000 .
C00T C 0.0763(2) 0.1647(2) 0.3443(2) 0.0558(10) Uani 1.000000 .
H00T H 0.1189(2) 0.1551(2) 0.3859(2) 0.0670(11) Uiso 1.000000 R
C00U C 0.2922(2) 0.1156(2) 0.2212(2) 0.0536(9) Uani 1.000000 .
H00U H 0.3285(2) 0.1031(2) 0.2657(2) 0.0643(11) Uiso 1.000000 R
C00V C 0.7045(2) 0.6847(3) 0.0744(2) 0.0642(11) Uani 1.000000 .
H00V H 0.6738(2) 0.7233(3) 0.0377(2) 0.0770(13) Uiso 1.000000 R
C00W C 0.2743(3) 0.1458(2) 0.0972(3) 0.0690(12) Uani 1.000000 .
H00W H 0.2970(3) 0.1541(2) 0.0582(3) 0.0828(14) Uiso 1.000000 R
C00X C 1.0126(2) 0.4250(2) 0.1570(2) 0.0626(11) Uani 1.000000 .
H00X H 1.0208(2) 0.4170(2) 0.1116(2) 0.0751(13) Uiso 1.000000 R
C00Y C 0.1888(3) 0.1531(2) 0.0896(2) 0.0667(11) Uani 1.000000 .
H00Y H 0.1537(3) 0.1663(2) 0.0447(2) 0.0800(14) Uiso 1.000000 R
C00Z C 0.7603(3) 0.7258(3) 0.1316(2) 0.0664(11) Uani 1.000000 .
H00Z H 0.7675(3) 0.7919(3) 0.1342(2) 0.0796(14) Uiso 1.000000 R
C010 C 0.3256(3) 0.1261(2) 0.1632(2) 0.0621(10) Uani 1.000000 .
H010 H 0.3837(3) 0.1196(2) 0.1689(2) 0.0745(13) Uiso 1.000000 R
C011 C 0.2130(2) -0.0335(2) 0.3396(2) 0.0653(11) Uani 1.000000 .
H011 H 0.1723(2) -0.0631(2) 0.3035(2) 0.0783(13) Uiso 1.000000 R
C012 C 1.0643(2) 0.4140(2) 0.2820(3) 0.0640(11) Uani 1.000000 .
H012 H 1.1072(2) 0.3970(2) 0.3218(3) 0.0768(14) Uiso 1.000000 R
C013 C 0.3353(2) 0.2661(3) 0.4618(2) 0.0668(11) Uani 1.000000 .
H013 H 0.3584(2) 0.2376(3) 0.5058(2) 0.0801(13) Uiso 1.000000 R
C014 C 0.6987(2) 0.3756(3) 0.0470(2) 0.0678(11) Uani 1.000000 .
H014 H 0.6833(2) 0.4063(3) 0.0029(2) 0.0814(14) Uiso 1.000000 R
C015 C -0.0028(2) 0.1961(3) 0.3490(3) 0.0680(12) Uani 1.000000 .
H015 H -0.0136(2) 0.2062(3) 0.3933(3) 0.0816(14) Uiso 1.000000 R
C016 C 0.5162(2) 0.3554(3) 0.4131(3) 0.0752(13) Uani 1.000000 .
H016 H 0.5355(2) 0.4036(3) 0.4465(3) 0.0903(16) Uiso 1.000000 R
C017 C 1.0761(2) 0.4005(3) 0.2157(3) 0.0676(12) Uani 1.000000 .
H017 H 1.1267(2) 0.3750(3) 0.2101(3) 0.0812(14) Uiso 1.000000 R
C018 C 0.8425(3) 0.4732(3) 0.4279(2) 0.0688(11) Uani 1.000000 .
H018 H 0.8800(3) 0.4592(3) 0.4717(2) 0.0825(14) Uiso 1.000000 R
C019 C 0.7581(3) 0.4833(2) 0.4244(2) 0.0689(11) Uani 1.000000 .
H019 H 0.7385(3) 0.4773(2) 0.4653(2) 0.0826(14) Uiso 1.000000 R
C01A C 0.3212(3) -0.0435(3) 0.4472(3) 0.0727(12) Uani 1.000000 .
H01A H 0.3541(3) -0.0796(3) 0.4844(3) 0.0872(15) Uiso 1.000000 R
C01B C 0.5287(2) 0.2688(3) 0.1424(3) 0.0740(13) Uani 1.000000 .
H01B H 0.5336(2) 0.2089(3) 0.1640(3) 0.0888(16) Uiso 1.000000 R
C01C C 0.4780(3) 0.3690(3) 0.3406(3) 0.0746(13) Uani 1.000000 .
H01C H 0.4676(3) 0.4280(3) 0.3176(3) 0.0895(15) Uiso 1.000000 R
C01D C -0.0493(2) 0.1979(2) 0.2219(3) 0.0678(12) Uani 1.000000 .
H01D H -0.0911(2) 0.2111(2) 0.1804(3) 0.0813(14) Uiso 1.000000 R
C01E C 0.7248(2) 0.2580(2) 0.1310(3) 0.0673(12) Uani 1.000000 .
H01E H 0.7298(2) 0.1980(2) 0.1526(3) 0.0807(15) Uiso 1.000000 R
C01F C 0.6984(3) 0.2752(3) 0.0581(3) 0.0803(14) Uani 1.000000 .
H01F H 0.6832(3) 0.2289(3) 0.0226(3) 0.0964(17) Uiso 1.000000 R
C01G C 0.2935(2) 0.3794(2) 0.3760(3) 0.0700(13) Uani 1.000000 .
H01G H 0.2836(2) 0.4384(2) 0.3530(3) 0.0839(15) Uiso 1.000000 R
C01H C 0.2608(3) -0.0876(3) 0.3951(3) 0.0791(14) Uani 1.000000 .
H01H H 0.2520(3) -0.1533(3) 0.3969(3) 0.0949(17) Uiso 1.000000 R
C01I C -0.0658(2) 0.2122(3) 0.2867(3) 0.0746(14) Uani 1.000000 .
H01I H -0.1192(2) 0.2328(3) 0.2892(3) 0.0895(16) Uiso 1.000000 R
C01J C 0.3325(3) 0.3647(3) 0.4482(3) 0.0781(14) Uani 1.000000 .
H01J H 0.3531(3) 0.4124(3) 0.4816(3) 0.0937(16) Uiso 1.000000 R
C01K C 0.4578(3) 0.2794(4) 0.3080(3) 0.0868(15) Uani 1.000000 .
H01K H 0.4314(3) 0.2682(4) 0.2602(3) 0.1041(19) Uiso 1.000000 R
C01L C 0.5458(3) 0.3559(4) 0.1781(3) 0.0861(15) Uani 1.000000 .
H01L H 0.5651(3) 0.3650(4) 0.2271(3) 0.1033(18) Uiso 1.000000 R
C01M C 0.5204(2) 0.2564(3) 0.4269(3) 0.0936(18) Uani 1.000000 .
H01M H 0.5424(2) 0.2270(3) 0.4708(3) 0.112(2) Uiso 1.000000 R
C01N C 0.5032(3) 0.2854(4) 0.0692(3) 0.0953(17) Uani 1.000000 .
H01N H 0.4883(3) 0.2385(4) 0.0341(3) 0.114(2) Uiso 1.000000 R
C01O C 0.4848(3) 0.2102(3) 0.3611(4) 0.0923(18) Uani 1.000000 .
H01O H 0.4801(3) 0.1442(3) 0.3542(4) 0.111(2) Uiso 1.000000 R
C01P C 0.5037(3) 0.3816(5) 0.0576(4) 0.122(3) Uani 1.000000 .
H01P H 0.4906(3) 0.4115(5) 0.0132(4) 0.147(3) Uiso 1.000000 R
C01Q C 0.5277(3) 0.4283(3) 0.1245(4) 0.110(2) Uani 1.000000 .
H01Q H 0.5310(3) 0.4942(3) 0.1321(4) 0.132(3) Uiso 1.000000 R

loop_
_atom_site_aniso_label
_atom_site_aniso_U_11
_atom_site_aniso_U_22
_atom_site_aniso_U_33
_atom_site_aniso_U_12
_atom_site_aniso_U_13
_atom_site_aniso_U_23
Fe01 0.0381(3) 0.0460(3) 0.0525(3) 0.00062(19) 0.0141(2) -0.0037(2)
Fe02 0.0358(3) 0.0504(3) 0.0482(3) -0.00565(19) 0.0097(2) 0.0053(2)
S003 0.0549(6) 0.0925(8) 0.0580(8) -0.0008(5) -0.0113(5) -0.0063(6)
S004 0.0685(7) 0.0838(7) 0.0624(8) 0.0018(5) -0.0131(6) -0.0106(6)
N005 0.0335(14) 0.0491(15) 0.0433(18) 0.0043(11) 0.0079(12) 0.0047(12)
N006 0.0418(16) 0.0515(16) 0.050(2) 0.0039(12) 0.0092(14) 0.0057(13)
C007 0.0367(17) 0.0470(17) 0.044(2) 0.0058(13) 0.0182(15) 0.0062(14)
C008 0.0471(19) 0.0335(15) 0.042(2) -0.0037(12) 0.0127(16) -0.0011(13)
C009 0.0298(16) 0.0460(17) 0.044(2) -0.0015(12) 0.0125(14) 0.0039(14)
C00A 0.0340(16) 0.0421(16) 0.041(2) 0.0025(12) 0.0116(14) 0.0049(13)
C00B 0.0394(18) 0.0384(16) 0.057(2) -0.0066(13) 0.0084(17) 0.0049(15)
C00C 0.0317(17) 0.0379(16) 0.058(2) -0.0035(12) 0.0082(16) 0.0024(15)
C00D 0.0378(18) 0.0488(18) 0.053(2) 0.0042(13) 0.0190(16) 0.0022(15)
C00E 0.0422(18) 0.0430(17) 0.051(2) 0.0056(13) 0.0154(16) 0.0076(15)
C00F 0.0348(17) 0.0493(18) 0.048(2) -0.0047(13) 0.0138(15) -0.0063(15)
C00G 0.050(2) 0.0421(17) 0.051(2) 0.0001(14) 0.0142(17) 0.0010(15)
C00H 0.057(2) 0.0346(16) 0.048(2) -0.0004(14) 0.0106(18) -0.0018(14)
C00I 0.0385(18) 0.0543(19) 0.059(3) 0.0011(14) 0.0154(17) 0.0066(17)
C00J 0.0390(19) 0.065(2) 0.048(2) 0.0025(15) 0.0039(16) 0.0157(17)
C00K 0.059(2) 0.0450(18) 0.045(2) 0.0008(15) 0.0071(18) -0.0015(15)
C00L 0.052(2) 0.0448(18) 0.061(3) -0.0045(15) 0.0079(18) 0.0007(17)
C00M 0.0386(18) 0.0448(18) 0.060(3) -0.0037(14) 0.0011(17) 0.0020(16)
C00N 0.043(2) 0.0452(18) 0.060(3) -0.0052(14) 0.0010(18) 0.0042(16)
C00O 0.0345(18) 0.0412(17) 0.076(3) 0.0056(13) 0.0044(17) 0.0037(17)
C00P 0.070(3) 0.0467(19) 0.067(3) 0.0079(16) 0.038(2) 0.0043(18)
C00Q 0.049(2) 0.072(2) 0.056(3) 0.0185(17) 0.0174(19) 0.0217(19)
C00R 0.0373(18) 0.0423(18) 0.071(3) 0.0022(13) 0.0016(17) 0.0030(17)
C00S 0.066(2) 0.0370(17) 0.053(3) -0.0003(15) 0.005(2) -0.0044(15)
C00T 0.044(2) 0.062(2) 0.063(3) 0.0009(15) 0.0158(19) 0.0122(18)
C00U 0.057(2) 0.055(2) 0.052(3) 0.0029(16) 0.0185(19) -0.0033(17)
C00V 0.059(2) 0.066(2) 0.066(3) 0.0115(18) 0.014(2) 0.031(2)
C00W 0.099(4) 0.051(2) 0.065(3) -0.006(2) 0.034(3) -0.0049(19)
C00X 0.051(2) 0.062(2) 0.084(3) 0.0019(17) 0.034(2) 0.003(2)
C00Y 0.106(4) 0.047(2) 0.041(3) 0.003(2) 0.007(2) -0.0019(16)
C00Z 0.072(3) 0.0427(19) 0.085(3) -0.0005(17) 0.022(2) 0.015(2)
C010 0.075(3) 0.050(2) 0.068(3) -0.0027(17) 0.028(2) -0.0092(18)
C011 0.071(3) 0.047(2) 0.080(3) -0.0040(17) 0.023(2) 0.0029(19)
C012 0.036(2) 0.059(2) 0.089(4) 0.0009(15) 0.001(2) 0.005(2)
C013 0.075(3) 0.080(3) 0.053(3) -0.013(2) 0.030(2) -0.015(2)
C014 0.083(3) 0.080(3) 0.053(3) -0.032(2) 0.040(2) -0.016(2)
C015 0.054(2) 0.069(2) 0.088(4) 0.0046(18) 0.032(2) 0.017(2)
C016 0.045(2) 0.073(3) 0.102(4) -0.0107(18) 0.007(2) -0.010(2)
C017 0.037(2) 0.063(2) 0.105(4) 0.0072(16) 0.022(2) 0.003(2)
C018 0.098(3) 0.062(2) 0.041(3) 0.010(2) 0.010(2) 0.0012(18)
C019 0.104(4) 0.055(2) 0.059(3) 0.009(2) 0.042(3) 0.0045(19)
C01A 0.075(3) 0.076(3) 0.075(3) 0.033(2) 0.034(3) 0.038(2)
C01B 0.046(2) 0.072(3) 0.109(4) -0.0133(18) 0.028(2) 0.023(3)
C01C 0.066(3) 0.076(3) 0.093(4) -0.022(2) 0.041(3) -0.004(2)
C01D 0.045(2) 0.059(2) 0.090(4) -0.0072(17) 0.001(2) 0.011(2)
C01E 0.049(2) 0.043(2) 0.113(4) -0.0019(15) 0.027(2) -0.007(2)
C01F 0.091(3) 0.071(3) 0.099(4) -0.031(2) 0.061(3) -0.042(3)
C01G 0.050(2) 0.0399(19) 0.122(4) 0.0072(15) 0.025(3) -0.004(2)
C01H 0.096(3) 0.043(2) 0.106(4) 0.013(2) 0.040(3) 0.025(2)
C01I 0.039(2) 0.067(2) 0.120(4) 0.0066(17) 0.024(3) 0.024(3)
C01J 0.078(3) 0.072(3) 0.101(4) -0.015(2) 0.054(3) -0.037(3)
C01K 0.083(3) 0.098(3) 0.102(4) -0.033(3) 0.064(3) -0.036(3)
C01L 0.068(3) 0.097(3) 0.115(5) -0.014(2) 0.063(3) -0.012(3)
C01M 0.041(2) 0.076(3) 0.149(6) 0.004(2) -0.003(3) 0.005(3)
C01N 0.053(3) 0.112(4) 0.104(5) -0.029(2) -0.010(3) 0.026(3)
C01O 0.051(3) 0.063(3) 0.177(6) 0.001(2) 0.054(3) -0.027(3)
C01P 0.051(3) 0.115(5) 0.178(7) -0.006(3) -0.014(4) 0.070(4)
C01Q 0.053(3) 0.058(3) 0.235(8) 0.010(2) 0.067(4) 0.016(4)

loop_
_atom_type_symbol
_atom_type_scat_dispersion_real
_atom_type_scat_dispersion_imag
_atom_type_scat_Cromer_Mann_a1
_atom_type_scat_Cromer_Mann_a2
_atom_type_scat_Cromer_Mann_a3
_atom_type_scat_Cromer_Mann_a4
_atom_type_scat_Cromer_Mann_b1
_atom_type_scat_Cromer_Mann_b2
_atom_type_scat_Cromer_Mann_b3
_atom_type_scat_Cromer_Mann_b4
_atom_type_scat_Cromer_Mann_c
_atom_type_scat_source
_atom_type_scat_dispersion_source
H 0.00000 0.00000 0.49300 0.32291 0.14019 0.04081 10.51090 26.12570 3.14236 57.79970 0.0030380000826 'International Tables Volume C Table 6.1.1.4 (pp. 500-502)' 'Henke, Gullikson and Davis, At. Data and Nucl. Data Tables, 1993, 54, 2'
S 0.12424 0.12443 6.90530 5.20340 1.43790 1.58630 1.46790 22.21510 0.25360 56.17200 0.866900026798 'International Tables Volume C Table 6.1.1.4 (pp. 500-502)' 'Henke, Gullikson and Davis, At. Data and Nucl. Data Tables, 1993, 54, 2'
N 0.00653 0.00323 12.21260 3.13220 2.01250 1.16630 0.00570 9.89330 28.99750 0.58260 -11.5290002823 'International Tables Volume C Table 6.1.1.4 (pp. 500-502)' 'Henke, Gullikson and Davis, At. Data and Nucl. Data Tables, 1993, 54, 2'
C 0.00347 0.00161 2.31000 1.02000 1.58860 0.86500 20.84390 10.20750 0.56870 51.65120 0.215599998832 'International Tables Volume C Table 6.1.1.4 (pp. 500-502)' 'Henke, Gullikson and Davis, At. Data and Nucl. Data Tables, 1993, 54, 2'
Fe 0.35822 0.84933 11.76950 7.35730 3.52220 2.30450 4.76110 0.30720 15.35350 76.88050 1.03690004349 'International Tables Volume C Table 6.1.1.4 (pp. 500-502)' 'Henke, Gullikson and Davis, At. Data and Nucl. Data Tables, 1993, 54, 2'

loop_
_geom_angle_atom_site_label_1
_geom_angle_atom_site_label_2
_geom_angle_atom_site_label_3
_geom_angle
_geom_angle_site_symmetry_1
_geom_angle_site_symmetry_3
_geom_angle_publ_flag
C00O Fe01 C00D 41.04(13) . . ?
C013 Fe01 C00D 41.26(14) . . ?
C013 Fe01 C00O 68.54(17) . . ?
C016 Fe01 C00D 159.20(18) . . ?
C016 Fe01 C00O 157.75(15) . . ?
C016 Fe01 C013 122.17(19) . . ?
C01C Fe01 C00D 159.50(18) . . ?
C01C Fe01 C00O 122.84(18) . . ?
C01C Fe01 C013 157.51(17) . . ?
C01C Fe01 C016 40.24(17) . . ?
C01G Fe01 C00D 69.16(14) . . ?
C01G Fe01 C00O 40.86(14) . . ?
C01G Fe01 C013 68.24(19) . . ?
C01G Fe01 C016 121.11(16) . . ?
C01G Fe01 C01C 106.64(18) . . ?
C01J Fe01 C00D 69.11(15) . . ?
C01J Fe01 C00O 68.37(18) . . ?
C01J Fe01 C013 40.55(16) . . ?
C01J Fe01 C016 106.13(19) . . ?
C01J Fe01 C01C 121.47(18) . . ?
C01J Fe01 C01G 40.35(18) . . ?
C01K Fe01 C00D 123.78(16) . . ?
C01K Fe01 C00O 108.14(19) . . ?
C01K Fe01 C013 160.76(18) . . ?
C01K Fe01 C016 68.3(2) . . ?
C01K Fe01 C01C 40.38(16) . . ?
C01K Fe01 C01G 122.5(2) . . ?
C01K Fe01 C01J 157.6(2) . . ?
C01M Fe01 C00D 123.54(16) . . ?
C01M Fe01 C00O 160.62(16) . . ?
C01M Fe01 C013 107.6(2) . . ?
C01M Fe01 C016 40.58(16) . . ?
C01M Fe01 C01C 68.1(2) . . ?
C01M Fe01 C01G 157.1(2) . . ?
C01M Fe01 C01J 121.9(2) . . ?
C01M Fe01 C01K 68.9(2) . . ?
C01O Fe01 C00D 109.03(16) . . ?
C01O Fe01 C00O 124.46(18) . . ?
C01O Fe01 C013 124.7(2) . . ?
C01O Fe01 C016 67.98(18) . . ?
C01O Fe01 C01C 67.53(19) . . ?
C01O Fe01 C01G 159.6(3) . . ?
C01O Fe01 C01J 159.6(3) . . ?
C01O Fe01 C01K 40.4(2) . . ?
C01O Fe01 C01M 41.0(2) . . ?
C00R Fe02 C00F 41.00(13) . . ?
C014 Fe02 C00F 41.16(14) . . ?
C014 Fe02 C00R 68.61(17) . . ?
C01B Fe02 C00F 159.42(18) . . ?
C01B Fe02 C00R 123.17(17) . . ?
C01B Fe02 C014 158.07(18) . . ?
C01E Fe02 C00F 69.08(13) . . ?
C01E Fe02 C00R 40.91(14) . . ?
C01E Fe02 C014 68.34(18) . . ?
C01E Fe02 C01B 107.38(17) . . ?
C01F Fe02 C00F 69.11(14) . . ?
C01F Fe02 C00R 68.34(18) . . ?
C01F Fe02 C014 40.86(16) . . ?
C01F Fe02 C01B 122.07(18) . . ?
C01F Fe02 C01E 40.15(18) . . ?
C01L Fe02 C00F 123.60(17) . . ?
C01L Fe02 C00R 108.0(2) . . ?
C01L Fe02 C014 160.34(18) . . ?
C01L Fe02 C01B 40.05(17) . . ?
C01L Fe02 C01E 122.7(2) . . ?
C01L Fe02 C01F 157.6(2) . . ?
C01N Fe02 C00F 159.20(18) . . ?
C01N Fe02 C00R 157.98(17) . . ?
C01N Fe02 C014 122.4(2) . . ?
C01N Fe02 C01B 40.07(18) . . ?
C01N Fe02 C01E 121.45(19) . . ?
C01N Fe02 C01F 106.5(2) . . ?
C01N Fe02 C01L 68.2(2) . . ?
C01P Fe02 C00F 124.03(18) . . ?
C01P Fe02 C00R 161.4(2) . . ?
C01P Fe02 C014 107.3(2) . . ?
C01P Fe02 C01B 67.5(2) . . ?
C01P Fe02 C01E 156.1(3) . . ?
C01P Fe02 C01F 121.2(3) . . ?
C01P Fe02 C01L 69.4(3) . . ?
C01P Fe02 C01N 39.62(19) . . ?
C01Q Fe02 C00F 108.64(16) . . ?
C01Q Fe02 C00R 124.7(2) . . ?
C01Q Fe02 C014 123.5(2) . . ?
C01Q Fe02 C01B 67.55(18) . . ?
C01Q Fe02 C01E 160.5(3) . . ?
C01Q Fe02 C01F 158.7(3) . . ?
C01Q Fe02 C01L 41.3(2) . . ?
C01Q Fe02 C01N 67.7(2) . . ?
C01Q Fe02 C01P 41.3(2) . . ?
C00M S003 C00K 101.44(17) . . ?
C00S S004 C00N 101.31(18) . . ?
C00A N005 C008 118.3(2) . . ?
C00C N005 C008 123.5(3) . . ?
C00C N005 C00A 118.2(3) . . ?
C00E N006 C00B 118.3(3) . . ?
C00H N006 C00B 123.8(3) . . ?
C00H N006 C00E 117.9(3) . . ?
C00E C007 C00D 124.9(3) . . ?
C00Q C007 C00D 118.5(3) . . ?
C00Q C007 C00E 116.5(3) . . ?
C00G C008 N005 121.0(3) . . ?
C00K C008 N005 121.7(3) . . ?
C00K C008 C00G 117.3(3) . . ?
C00F C009 C00A 124.2(3) . . ?
C00J C009 C00A 116.5(3) . . ?
C00J C009 C00F 119.2(3) . . ?
C009 C00A N005 123.0(3) . . ?
C00L C00A N005 115.8(3) . . ?
C00L C00A C009 121.2(3) . . ?
C00N C00B N006 120.8(4) . . ?
C00T C00B N006 120.3(3) . . ?
C00T C00B C00N 118.9(3) . . ?
C00I C00C N005 120.4(3) . . ?
C00M C00C N005 121.1(3) . . ?
C00M C00C C00I 118.5(3) . . ?
C007 C00D Fe01 129.0(2) . . ?
C00O C00D Fe01 68.58(18) . . ?
C00O C00D C007 129.7(3) . . ?
C013 C00D Fe01 68.2(2) . . ?
C013 C00D C007 124.9(3) . . ?
C013 C00D C00O 105.4(3) . . ?
C007 C00E N006 123.6(3) . . ?
C011 C00E N006 115.6(3) . . ?
C011 C00E C007 120.8(3) . . ?
C009 C00F Fe02 128.8(2) . . ?
C00R C00F Fe02 68.57(17) . . ?
C00R C00F C009 130.2(3) . . ?
C014 C00F Fe02 68.68(18) . . ?
C014 C00F C009 123.8(3) . . ?
C014 C00F C00R 106.0(3) . . ?
C00P C00G C008 121.5(3) . . ?
C00S C00H N006 122.2(3) . . ?
C00U C00H N006 120.6(3) . . ?
C00U C00H C00S 117.1(4) . . ?
C00X C00I C00C 120.3(4) . . ?
C00V C00J C009 122.0(3) . . ?
C008 C00K S003 120.6(3) . . ?
C018 C00K S003 119.1(3) . . ?
C018 C00K C008 120.2(3) . . ?
C00Z C00L C00A 120.8(3) . . ?
C00C C00M S003 121.7(3) . . ?
C012 C00M S003 118.2(3) . . ?
C012 C00M C00C 119.8(4) . . ?
C00B C00N S004 123.0(3) . . ?
C01D C00N S004 117.2(3) . . ?
C01D C00N C00B 119.8(4) . . ?
C00D C00O Fe01 70.38(18) . . ?
C01G C00O Fe01 69.6(2) . . ?
C01G C00O C00D 108.9(4) . . ?
C019 C00P C00G 120.3(4) . . ?
C01A C00Q C007 122.2(4) . . ?
C00F C00R Fe02 70.43(18) . . ?
C01E C00R Fe02 69.2(2) . . ?
C01E C00R C00F 108.6(4) . . ?
C00H C00S S004 121.2(3) . . ?
C00Y C00S S004 119.0(3) . . ?
C00Y C00S C00H 119.6(4) . . ?
C015 C00T C00B 121.2(4) . . ?
C010 C00U C00H 121.9(4) . . ?
C00Z C00V C00J 120.6(3) . . ?
C010 C00W C00Y 118.8(4) . . ?
C017 C00X C00I 120.7(4) . . ?
C00W C00Y C00S 121.9(4) . . ?
C00V C00Z C00L 118.9(3) . . ?
C00W C010 C00U 120.6(4) . . ?
C01H C011 C00E 120.7(4) . . ?
C017 C012 C00M 121.3(4) . . ?
C00D C013 Fe01 70.6(2) . . ?
C01J C013 Fe01 69.8(2) . . ?
C01J C013 C00D 109.2(4) . . ?
C00F C014 Fe02 70.2(2) . . ?
C01F C014 Fe02 69.5(2) . . ?
C01F C014 C00F 108.4(4) . . ?
C01I C015 C00T 119.3(4) . . ?
C01C C016 Fe01 69.8(2) . . ?
C01M C016 Fe01 69.4(2) . . ?
C01M C016 C01C 108.2(4) . . ?
C012 C017 C00X 119.3(4) . . ?
C019 C018 C00K 121.7(4) . . ?
C018 C019 C00P 119.1(4) . . ?
C01H C01A C00Q 120.7(4) . . ?
C01L C01B Fe02 69.6(2) . . ?
C01N C01B Fe02 69.7(2) . . ?
C01N C01B C01L 109.4(4) . . ?
C016 C01C Fe01 69.9(2) . . ?
C01K C01C Fe01 69.7(2) . . ?
C01K C01C C016 109.0(4) . . ?
C01I C01D C00N 120.8(4) . . ?
C00R C01E Fe02 69.87(19) . . ?
C01F C01E Fe02 70.4(2) . . ?
C01F C01E C00R 108.7(4) . . ?
C014 C01F Fe02 69.7(2) . . ?
C01E C01F Fe02 69.5(2) . . ?
C01E C01F C014 108.3(4) . . ?
C00O C01G Fe01 69.49(18) . . ?
C01J C01G Fe01 69.6(2) . . ?
C01J C01G C00O 107.9(4) . . ?
C01A C01H C011 119.1(4) . . ?
C01D C01I C015 120.0(4) . . ?
C013 C01J Fe01 69.6(2) . . ?
C01G C01J Fe01 70.1(2) . . ?
C01G C01J C013 108.5(4) . . ?
C01C C01K Fe01 69.9(2) . . ?
C01O C01K Fe01 69.3(3) . . ?
C01O C01K C01C 107.0(5) . . ?
C01B C01L Fe02 70.3(2) . . ?
C01Q C01L Fe02 69.0(3) . . ?
C01Q C01L C01B 106.2(5) . . ?
C016 C01M Fe01 70.0(2) . . ?
C01O C01M Fe01 69.3(2) . . ?
C01O C01M C016 106.7(5) . . ?
C01B C01N Fe02 70.3(2) . . ?
C01P C01N Fe02 68.9(3) . . ?
C01P C01N C01B 108.6(5) . . ?
C01K C01O Fe01 70.2(2) . . ?
C01M C01O Fe01 69.7(2) . . ?
C01M C01O C01K 109.1(4) . . ?
C01N C01P Fe02 71.5(3) . . ?
C01Q C01P Fe02 70.2(3) . . ?
C01Q C01P C01N 108.3(6) . . ?
C01L C01Q Fe02 69.7(2) . . ?
C01P C01Q Fe02 68.5(3) . . ?
C01P C01Q C01L 107.3(4) . . ?

loop_
_geom_bond_atom_site_label_1
_geom_bond_atom_site_label_2
_geom_bond_distance
_geom_bond_site_symmetry_2
_geom_bond_publ_flag
Fe01 C00D 2.049(3) . ?
Fe01 C00O 2.025(3) . ?
Fe01 C013 2.018(4) . ?
Fe01 C016 2.031(4) . ?
Fe01 C01C 2.029(4) . ?
Fe01 C01G 2.027(3) . ?
Fe01 C01J 2.021(4) . ?
Fe01 C01K 2.028(4) . ?
Fe01 C01M 2.022(4) . ?
Fe01 C01O 2.016(4) . ?
Fe02 C00F 2.050(3) . ?
Fe02 C00R 2.025(3) . ?
Fe02 C014 2.030(4) . ?
Fe02 C01B 2.034(4) . ?
Fe02 C01E 2.017(4) . ?
Fe02 C01F 2.028(4) . ?
Fe02 C01L 2.025(4) . ?
Fe02 C01N 2.026(4) . ?
Fe02 C01P 1.992(5) . ?
Fe02 C01Q 2.016(4) . ?
S003 C00K 1.765(4) . ?
S003 C00M 1.753(4) . ?
S004 C00N 1.755(4) . ?
S004 C00S 1.764(4) . ?
N005 C008 1.397(4) . ?
N005 C00A 1.444(4) . ?
N005 C00C 1.416(4) . ?
N006 C00B 1.411(4) . ?
N006 C00E 1.442(4) . ?
N006 C00H 1.404(4) . ?
C007 C00D 1.473(4) . ?
C007 C00E 1.394(4) . ?
C007 C00Q 1.405(4) . ?
C008 C00G 1.393(4) . ?
C008 C00K 1.406(5) . ?
C009 C00A 1.390(4) . ?
C009 C00F 1.472(4) . ?
C009 C00J 1.400(4) . ?
C00A C00L 1.386(4) . ?
C00B C00N 1.396(5) . ?
C00B C00T 1.375(5) . ?
C00C C00I 1.393(5) . ?
C00C C00M 1.389(4) . ?
C00D C00O 1.429(5) . ?
C00D C013 1.433(5) . ?
C00E C011 1.390(4) . ?
C00F C00R 1.428(5) . ?
C00F C014 1.435(5) . ?
C00G C00P 1.378(5) . ?
C00H C00S 1.401(5) . ?
C00H C00U 1.395(5) . ?
C00I C00X 1.383(4) . ?
C00J C00V 1.372(5) . ?
C00K C018 1.374(5) . ?
C00L C00Z 1.374(5) . ?
C00M C012 1.390(5) . ?
C00N C01D 1.387(5) . ?
C00O C01G 1.415(5) . ?
C00P C019 1.374(5) . ?
C00Q C01A 1.365(5) . ?
C00R C01E 1.413(5) . ?
C00S C00Y 1.395(5) . ?
C00T C015 1.387(5) . ?
C00U C010 1.377(5) . ?
C00V C00Z 1.368(5) . ?
C00W C00Y 1.367(6) . ?
C00W C010 1.366(6) . ?
C00X C017 1.372(5) . ?
C011 C01H 1.381(6) . ?
C012 C017 1.359(6) . ?
C013 C01J 1.400(6) . ?
C014 C01F 1.416(6) . ?
C015 C01I 1.389(6) . ?
C016 C01C 1.397(6) . ?
C016 C01M 1.406(6) . ?
C018 C019 1.368(6) . ?
C01A C01H 1.364(6) . ?
C01B C01L 1.390(6) . ?
C01B C01N 1.391(7) . ?
C01C C01K 1.400(6) . ?
C01D C01I 1.363(6) . ?
C01E C01F 1.388(6) . ?
C01G C01J 1.396(6) . ?
C01K C01O 1.398(7) . ?
C01L C01Q 1.425(7) . ?
C01M C01O 1.414(7) . ?
C01N C01P 1.362(7) . ?
C01P C01Q 1.414(8) . ?
